data_1506514
loop_
_publ_author_name
'Lunazzi, Lodovico'
'Mazzanti, Andrea'
'Minzoni, Mirko'
'Anderson, J. Edgar'

_publ_contact_author
;
Dr. Andrea Mazzanti
Universita di Bologna
Dipartimento di Chimica Organica A.Mangini
Viale Risorgimento 4
40136 Bologna
Italy
;
_publ_section_title
;
 Structure, conformation, and dynamic processes of the stereolabile
 atropisomers of hindered terphenyl hydrocarbons.
;
_journal_issue 7
_journal_name_full 'Organic letters'
_journal_page_first 1291
_journal_page_last 1294
_journal_paper_doi 10.1021/ol050091a
_journal_volume 7
_journal_year 2005
_chemical_formula_moiety 'C20 H18'
_chemical_formula_sum 'C20 H18'
_chemical_formula_weight 258.34
_chemical_melting_point 146
_chemical_name_systematic
; 
 1,4-Bis-(2-methyl-phenyl)-benzene 
;
_space_group_IT_number 61
_symmetry_cell_setting orthorhombic
_symmetry_space_group_name_Hall '-P 2ac 2ab'
_symmetry_space_group_name_H-M 'P b c a'
_atom_sites_solution_hydrogens geom
_atom_sites_solution_primary direct
_atom_sites_solution_secondary difmap
_audit_creation_date 16/11/2004
_audit_creation_method SHELXL-97
_cell_angle_alpha 90.00
_cell_angle_beta 90.00
_cell_angle_gamma 90.00
_cell_formula_units_Z 4
_cell_length_a 10.7905(12)
_cell_length_b 7.6750(8)
_cell_length_c 17.5436(19)
_cell_measurement_temperature 273(2)
_cell_volume 1452.9(3)
_computing_structure_refinement 'SHELXL-97 (Sheldrick, 1997)'
_computing_structure_solution 'SHELXS-97 (Sheldrick, 1990)'
_diffrn_ambient_temperature 273(2)
_diffrn_measured_fraction_theta_full 0.987
_diffrn_measured_fraction_theta_max 0.987
_diffrn_measurement_device_type 'Bruker APEX'
_diffrn_measurement_method 'omega scan'
_diffrn_radiation_monochromator graphite
_diffrn_radiation_source 'fine-focus sealed tube'
_diffrn_radiation_type MoK\a
_diffrn_radiation_wavelength 0.71073
_diffrn_reflns_av_R_equivalents 0.0239
_diffrn_reflns_av_sigmaI/netI 0.0143
_diffrn_reflns_limit_h_max 14
_diffrn_reflns_limit_h_min -14
_diffrn_reflns_limit_k_max 10
_diffrn_reflns_limit_k_min -10
_diffrn_reflns_limit_l_max 23
_diffrn_reflns_limit_l_min -23
_diffrn_reflns_number 14603
_diffrn_reflns_theta_full 28.21
_diffrn_reflns_theta_max 28.21
_diffrn_reflns_theta_min 2.99
_exptl_absorpt_coefficient_mu 0.066
_exptl_absorpt_correction_T_max 0.9868
_exptl_absorpt_correction_T_min 0.9739
_exptl_absorpt_correction_type empirical
_exptl_crystal_colour colourless
_exptl_crystal_density_diffrn 1.181
_exptl_crystal_density_method 'not measured'
_exptl_crystal_description blocks
_exptl_crystal_F_000 552
_exptl_crystal_size_max 0.40
_exptl_crystal_size_mid 0.40
_exptl_crystal_size_min 0.20
_refine_diff_density_max 0.135
_refine_diff_density_min -0.151
_refine_diff_density_rms 0.028
_refine_ls_extinction_method none
_refine_ls_goodness_of_fit_ref 1.073
_refine_ls_hydrogen_treatment mixed
_refine_ls_matrix_type full
_refine_ls_number_parameters 92
_refine_ls_number_reflns 1765
_refine_ls_number_restraints 0
_refine_ls_restrained_S_all 1.073
_refine_ls_R_factor_all 0.0492
_refine_ls_R_factor_gt 0.0369
_refine_ls_shift/su_max 0.000
_refine_ls_shift/su_mean 0.000
_refine_ls_structure_factor_coef Fsqd
_refine_ls_weighting_details 'calc w=1/[\s^2^(Fo^2^)+(0.0503P)^2^+0.1543P] where P=(Fo^2^+2Fc^2^)/3'
_refine_ls_weighting_scheme calc
_refine_ls_wR_factor_gt 0.0976
_refine_ls_wR_factor_ref 0.1038
_reflns_number_gt 1353
_reflns_number_total 1765
_reflns_threshold_expression >2sigma(I)
_cod_data_source_file ol050091asi20050117_061247.cif
_cod_data_source_block trisme
_cod_database_code 1506514

loop_
_symmetry_equiv_pos_as_xyz
'x, y, z'
'-x+1/2, -y, z+1/2'
'-x, y+1/2, -z+1/2'
'x+1/2, -y+1/2, -z'
'-x, -y, -z'
'x-1/2, y, -z-1/2'
'x, -y-1/2, z-1/2'
'-x-1/2, y-1/2, z'

loop_
_atom_site_label
_atom_site_type_symbol
_atom_site_fract_x
_atom_site_fract_y
_atom_site_fract_z
_atom_site_U_iso_or_equiv
_atom_site_adp_type
_atom_site_occupancy
_atom_site_symmetry_multiplicity
_atom_site_calc_flag
_atom_site_refinement_flags
C1 C 0.51014(9) 0.35773(12) 0.55064(5) 0.0403(2) Uani 1 1 d .
C2 C 0.53673(10) 0.52732(13) 0.57416(6) 0.0452(3) Uani 1 1 d .
H2 H 0.5617 0.5470 0.6242 0.054 Uiso 1 1 calc R
C3 C 0.52669(10) 0.66649(12) 0.52461(6) 0.0449(3) Uani 1 1 d .
H3 H 0.5449 0.7782 0.5418 0.054 Uiso 1 1 calc R
C4 C 0.52482(9) 0.21004(12) 0.60513(5) 0.0422(2) Uani 1 1 d .
C5 C 0.43005(10) 0.08964(13) 0.62041(6) 0.0483(3) Uani 1 1 d .
C6 C 0.45206(13) -0.03830(14) 0.67507(7) 0.0599(3) Uani 1 1 d .
H6 H 0.3898 -0.1182 0.6860 0.072 Uiso 1 1 calc R
C7 C 0.56289(14) -0.05027(17) 0.71341(7) 0.0678(4) Uani 1 1 d .
H7 H 0.5749 -0.1374 0.7495 0.081 Uiso 1 1 calc R
C8 C 0.65606(13) 0.06732(18) 0.69816(7) 0.0660(4) Uani 1 1 d .
H8 H 0.7312 0.0603 0.7240 0.079 Uiso 1 1 calc R
C9 C 0.63709(11) 0.19576(15) 0.64422(6) 0.0536(3) Uani 1 1 d .
H9 H 0.7004 0.2744 0.6337 0.064 Uiso 1 1 calc R
C10 C 0.30615(12) 0.09562(18) 0.58153(9) 0.0701(4) Uani 1 1 d .
H10A H 0.3096 0.0292 0.5352 0.105 Uiso 1 1 calc R
H10B H 0.2854 0.2143 0.5699 0.105 Uiso 1 1 calc R
H10C H 0.2442 0.0472 0.6146 0.105 Uiso 1 1 calc R

loop_
_atom_site_aniso_label
_atom_site_aniso_U_11
_atom_site_aniso_U_22
_atom_site_aniso_U_33
_atom_site_aniso_U_23
_atom_site_aniso_U_13
_atom_site_aniso_U_12
C1 0.0412(5) 0.0371(5) 0.0427(5) -0.0014(4) 0.0023(4) 0.0024(4)
C2 0.0545(6) 0.0422(5) 0.0389(5) -0.0050(4) -0.0034(4) -0.0009(4)
C3 0.0557(6) 0.0343(5) 0.0448(5) -0.0058(4) -0.0002(4) -0.0011(4)
C4 0.0499(6) 0.0367(5) 0.0398(5) -0.0035(4) 0.0051(4) 0.0061(4)
C5 0.0586(6) 0.0351(5) 0.0514(6) -0.0045(4) 0.0108(5) 0.0034(4)
C6 0.0819(9) 0.0411(6) 0.0567(7) 0.0025(5) 0.0223(6) 0.0051(5)
C7 0.0990(11) 0.0555(7) 0.0490(7) 0.0121(5) 0.0144(6) 0.0235(7)
C8 0.0739(8) 0.0718(8) 0.0524(6) 0.0061(6) -0.0044(6) 0.0233(7)
C9 0.0552(6) 0.0548(6) 0.0508(6) 0.0021(5) -0.0001(5) 0.0077(5)
C10 0.0614(8) 0.0538(7) 0.0950(10) 0.0065(7) -0.0005(7) -0.0119(6)

loop_
_atom_type_symbol
_atom_type_description
_atom_type_scat_dispersion_real
_atom_type_scat_dispersion_imag
_atom_type_scat_source
C C 0.0033 0.0016 'International Tables Vol C Tables 4.2.6.8 and 6.1.1.4'
H H 0.0000 0.0000 'International Tables Vol C Tables 4.2.6.8 and 6.1.1.4'

loop_
_geom_angle_atom_site_label_1
_geom_angle_atom_site_label_2
_geom_angle_atom_site_label_3
_geom_angle
_geom_angle_site_symmetry_1
_geom_angle_site_symmetry_3
C3 C1 C2 117.64(9) 5_666 .
C3 C1 C4 122.49(9) 5_666 .
C2 C1 C4 119.85(9) . .
C3 C2 C1 121.28(9) . .
C2 C3 C1 121.08(9) . 5_666
C9 C4 C5 119.11(10) . .
C9 C4 C1 117.81(9) . .
C5 C4 C1 123.05(9) . .
C6 C5 C4 118.12(11) . .
C6 C5 C10 119.08(10) . .
C4 C5 C10 122.79(10) . .
C7 C6 C5 122.15(11) . .
C6 C7 C8 119.74(11) . .
C7 C8 C9 119.50(12) . .
C8 C9 C4 121.39(11) . .

loop_
_geom_bond_atom_site_label_1
_geom_bond_atom_site_label_2
_geom_bond_distance
_geom_bond_site_symmetry_2
C1 C3 1.3913(14) 5_666
C1 C2 1.3953(14) .
C1 C4 1.4913(13) .
C2 C3 1.3813(14) .
C3 C1 1.3913(14) 5_666
C4 C9 1.3964(15) .
C4 C5 1.4040(15) .
C5 C6 1.3928(15) .
C5 C10 1.5017(17) .
C6 C7 1.375(2) .
C7 C8 1.377(2) .
C8 C9 1.3817(17) .

loop_
_geom_torsion_atom_site_label_1
_geom_torsion_atom_site_label_2
_geom_torsion_atom_site_label_3
_geom_torsion_atom_site_label_4
_geom_torsion
_geom_torsion_site_symmetry_1
_geom_torsion_site_symmetry_4
C3 C1 C2 C3 0.11(16) 5_666 .
C4 C1 C2 C3 178.57(9) . .
C1 C2 C3 C1 -0.11(17) . 5_666
C3 C1 C4 C9 127.37(11) 5_666 .
C2 C1 C4 C9 -51.02(13) . .
C3 C1 C4 C5 -54.79(14) 5_666 .
C2 C1 C4 C5 126.83(11) . .
C9 C4 C5 C6 0.81(14) . .
C1 C4 C5 C6 -177.01(9) . .
C9 C4 C5 C10 179.61(11) . .
C1 C4 C5 C10 1.78(15) . .
C4 C5 C6 C7 -0.50(16) . .
C10 C5 C6 C7 -179.34(12) . .
C5 C6 C7 C8 0.20(18) . .
C6 C7 C8 C9 -0.21(18) . .
C7 C8 C9 C4 0.55(18) . .
C5 C4 C9 C8 -0.86(16) . .
C1 C4 C9 C8 177.08(10) . .
